data_4306002
loop_
_publ_author_name
'Meaghan L. Clark'
'Robert L. Green'
'Olivia E. Johnson'
'Phillip E. Fanwick'
'David R. McMillin'

_publ_contact_author_address
;    Department of Chemistry
     Purdue University
     560 Oval Dr.
     W. Lafayette
     IN 47907-2084
     USA
;
_publ_contact_author_email pfanwick@purdue.edu
_publ_contact_author_fax 1(765)4940239
_publ_contact_author_name 'Phillip E. Fanwick'
_publ_contact_author_phone 1(765)4944572
_publ_section_title
;
DNA-Binding and Physical Studies of Pt(4'-NR2-trpy)CN+ Systems (trpy =
2,2':6',2''-Terpyridine)
;
_journal_name_full 'Inorganic Chemistry'
_journal_page_first 9410
_journal_page_last 9418
_journal_paper_doi 10.1021/ic8009354
_journal_volume 47
_journal_year 2008
_chemical_formula_moiety 'C18 H16 N5 Pt1,C1 F3 O3 S1'
_chemical_formula_sum 'C19 H16 F3 N5 O3 Pt S'
_chemical_formula_weight 646.52
_chemical_name_systematic ' ?'
_space_group_IT_number 15
_symmetry_cell_setting monoclinic
_symmetry_space_group_name_Hall '-C 2yc'
_symmetry_space_group_name_H-M 'C 1 2/c 1'
_atom_type_scat_source 'International Tables for Crystallography (Vol C)'
_cell_angle_alpha 90.00
_cell_angle_beta 102.954(4)
_cell_angle_gamma 90.00
_cell_formula_units_Z 8
_cell_length_a 18.6654(14)
_cell_length_b 14.3779(11)
_cell_length_c 15.5628(6)
_cell_measurement_reflns_used 17872
_cell_measurement_temperature 150
_cell_measurement_theta_max 27
_cell_measurement_theta_min 2
_cell_volume 4070.3(5)
_computing_cell_refinement 'DENZO/SCALEPACK (Otwinowski, 1996)'
_computing_data_collection 'Collect (Nonius, 1998)'
_computing_data_reduction 'EVALCCD (Duisenberg, 2003)'
_computing_molecular_graphics
;
    ORTEP (Johnson, 1976)
    PLATON (Spek, 1997)
;
_computing_structure_refinement 'SHELX97 (Sheldrick, 1997)'
_computing_structure_solution 'Direct methods (Shelxs97, Sheldrick, 1997)'
_diffrn_ambient_temperature 150
_diffrn_measured_fraction_theta_full 0.9975
_diffrn_measured_fraction_theta_max 0.9975
_diffrn_measurement_device_type Nonius_KappaCCD
_diffrn_measurement_method \w
_diffrn_radiation_monochromator 'graphite 002'
_diffrn_radiation_type MO-K\a
_diffrn_radiation_wavelength 0.71073
_diffrn_reflns_av_R_equivalents 0.059
_diffrn_reflns_limit_h_max 24
_diffrn_reflns_limit_h_min 0
_diffrn_reflns_limit_k_max 18
_diffrn_reflns_limit_k_min 0
_diffrn_reflns_limit_l_max 19
_diffrn_reflns_limit_l_min -20
_diffrn_reflns_number 17872
_diffrn_reflns_theta_full 27.5
_diffrn_reflns_theta_max 27.46
_diffrn_reflns_theta_min 2.09
_exptl_absorpt_coefficient_mu 7.123
_exptl_absorpt_correction_T_max 0.4905
_exptl_absorpt_correction_T_min 0.4645
_exptl_absorpt_correction_type 'multi-scan (Sheldrick 1996)'
_exptl_crystal_colour_primary yellow
_exptl_crystal_density_diffrn 2.110
_exptl_crystal_density_method 'not measured'
_exptl_crystal_description needle
_exptl_crystal_F_000 2480
_exptl_crystal_size_max 0.31
_exptl_crystal_size_mid 0.11
_exptl_crystal_size_min 0.10
_platon_squeeze_details '                                                                       '
_refine_diff_density_max 1.27
_refine_diff_density_min -1.41
_refine_ls_extinction_method none
_refine_ls_goodness_of_fit_ref 0.941
_refine_ls_hydrogen_treatment constr
_refine_ls_matrix_type full
_refine_ls_number_parameters 220
_refine_ls_number_reflns 4638
_refine_ls_number_restraints 0
_refine_ls_R_factor_all 0.071
_refine_ls_R_factor_gt 0.044
_refine_ls_shift/su_max 0.001
_refine_ls_structure_factor_coef Fsqd
_refine_ls_weighting_details '1/[\s^2^(Fo^2^)+(0.0568P)^2^+0.0000P] where P=(Fo^2^+2Fc^2^)/3  '
_refine_ls_weighting_scheme calc
_refine_ls_wR_factor_gt 0.099
_refine_ls_wR_factor_ref 0.106
_reflns_number_gt 3173
_reflns_number_total 4638
_reflns_threshold_expression >2.0\s(I)
_cod_data_source_file ic8009354_si_001_2.cif
_cod_data_source_block PTDMAT
_cod_depositor_comments
;
The following automatic conversions were performed:
'_refine_ls_weighting_scheme' value 'calc ' changed to 'calc' according to
'/home/saulius/struct/CIF-dictionaries/cif_core.dic' dictionary named
'cif_core.dic' version 2.4.1 from 2010-06-29.

Automatic conversion script
Id: cif_fix_enum 1527 2010-12-29 10:47:43Z saulius 
;
_cod_original_formula_sum 'C19 H16 F3 N5 O3 Pt1 S1'
_cod_database_code 4306002

loop_
_symmetry_equiv_pos_as_xyz
'x, y, z'
'-x, y, -z+1/2'
'x+1/2, y+1/2, z'
'-x+1/2, y+1/2, -z+1/2'
'-x, -y, -z'
'x, -y, z-1/2'
'-x+1/2, -y+1/2, -z'
'x+1/2, -y+1/2, z-1/2'

loop_
_atom_site_label
_atom_site_fract_x
_atom_site_fract_y
_atom_site_fract_z
_atom_site_U_iso_or_equiv
_atom_site_adp_type
_atom_site_occupancy
_atom_site_symmetry_multiplicity
_atom_site_calc_flag
_atom_site_refinement_flags
_atom_site_disorder_assembly
_atom_site_disorder_group
Pt -0.070576(14) 0.071485(19) 0.655542(16) 0.02401(11) Uani 1 1 d . . .
N(1) -0.1342(3) -0.0350(4) 0.6797(4) 0.0264(14) Uani 1 1 d . . .
N(7) -0.0127(3) -0.0325(4) 0.6279(3) 0.0250(13) Uani 1 1 d . . .
N(17) 0.0111(3) 0.1415(4) 0.6194(3) 0.0256(13) Uani 1 1 d . . .
N(19) -0.1595(4) 0.2347(7) 0.7037(5) 0.057(2) Uani 1 1 d . . .
N(91) 0.1132(3) -0.2532(5) 0.5820(4) 0.0331(15) Uani 1 1 d . . .
C(2) -0.1969(4) -0.0288(6) 0.7075(4) 0.0302(17) Uani 1 1 d . . .
C(3) -0.2358(4) -0.1098(7) 0.7210(5) 0.040(2) Uani 1 1 d . . .
C(4) -0.2100(4) -0.1948(6) 0.7049(4) 0.0355(19) Uani 1 1 d . . .
C(5) -0.1431(4) -0.2022(6) 0.6769(4) 0.0338(18) Uani 1 1 d . . .
C(6) -0.1065(4) -0.1207(6) 0.6660(4) 0.0304(18) Uani 1 1 d . . .
C(7) -0.0362(4) -0.1202(5) 0.6393(4) 0.0229(15) Uani 1 1 d . . .
C(8) 0.0056(4) -0.1951(5) 0.6262(4) 0.0269(16) Uani 1 1 d . . .
C(9) 0.0723(4) -0.1795(5) 0.5984(4) 0.0266(16) Uani 1 1 d . . .
C(10) 0.0946(4) -0.0871(5) 0.5873(4) 0.0245(16) Uani 1 1 d . . .
C(11) 0.0512(4) -0.0162(5) 0.6025(4) 0.0233(16) Uani 1 1 d . . .
C(12) 0.0634(4) 0.0864(5) 0.5968(4) 0.0271(18) Uani 1 1 d . . .
C(13) 0.1243(4) 0.1228(6) 0.5704(4) 0.0309(18) Uani 1 1 d . . .
C(14) 0.1304(4) 0.2201(6) 0.5657(4) 0.0368(19) Uani 1 1 d . . .
C(15) 0.0761(4) 0.2758(6) 0.5867(4) 0.0333(18) Uani 1 1 d . . .
C(16) 0.0182(4) 0.2346(5) 0.6132(4) 0.0286(17) Uani 1 1 d . . .
C(18) -0.1331(4) 0.1813(6) 0.6870(4) 0.0231(16) Uani 1 1 d . . .
C(91) 0.1812(4) -0.2383(6) 0.5490(5) 0.041(2) Uani 1 1 d . . .
C(92) 0.0942(5) -0.3490(6) 0.6021(5) 0.047(2) Uani 1 1 d . . .
H(2) -0.2154 0.0306 0.7182 0.036 Uiso 1 1 calc R . .
H(3) -0.2800 -0.1048 0.7412 0.048 Uiso 1 1 calc R . .
H(4) -0.2367 -0.2492 0.7125 0.043 Uiso 1 1 calc R . .
H(5) -0.1239 -0.2611 0.6659 0.041 Uiso 1 1 calc R . .
H(8) -0.0098 -0.2566 0.6355 0.032 Uiso 1 1 calc R . .
H(10) 0.1391 -0.0749 0.5695 0.029 Uiso 1 1 calc R . .
H(13) 0.1605 0.0831 0.5559 0.037 Uiso 1 1 calc R . .
H(14) 0.1713 0.2474 0.5484 0.044 Uiso 1 1 calc R . .
H(15) 0.0789 0.3415 0.5827 0.040 Uiso 1 1 calc R . .
H(16) -0.0185 0.2735 0.6279 0.034 Uiso 1 1 calc R . .
H(91A) 0.1704 -0.1968 0.4977 0.062 Uiso 1 1 calc R . .
H(91B) 0.1989 -0.2982 0.5318 0.062 Uiso 1 1 calc R . .
H(91C) 0.2191 -0.2102 0.5956 0.062 Uiso 1 1 calc R . .
H(92A) 0.0920 -0.3532 0.6643 0.070 Uiso 1 1 calc R . .
H(92B) 0.1316 -0.3919 0.5904 0.070 Uiso 1 1 calc R . .
H(92C) 0.0462 -0.3655 0.5649 0.070 Uiso 1 1 calc R . .

loop_
_atom_site_aniso_label
_atom_site_aniso_U_11
_atom_site_aniso_U_22
_atom_site_aniso_U_33
_atom_site_aniso_U_12
_atom_site_aniso_U_13
_atom_site_aniso_U_23
Pt 0.02299(16) 0.02629(18) 0.02227(16) 0.00227(14) 0.00402(10) -0.00101(12)
N(1) 0.024(3) 0.031(4) 0.025(3) 0.002(3) 0.007(2) -0.003(3)
N(7) 0.024(3) 0.029(4) 0.019(3) -0.001(3) -0.001(2) -0.005(3)
N(17) 0.025(3) 0.024(4) 0.029(3) 0.000(3) 0.006(2) -0.003(3)
N(19) 0.047(5) 0.078(7) 0.043(5) -0.005(5) 0.005(4) -0.002(4)
N(91) 0.035(4) 0.033(4) 0.032(3) 0.006(3) 0.009(3) 0.003(3)
C(2) 0.020(4) 0.043(5) 0.029(4) -0.005(4) 0.007(3) 0.000(3)
C(3) 0.022(4) 0.061(6) 0.036(4) 0.000(4) 0.007(3) 0.008(4)
C(4) 0.027(4) 0.046(6) 0.032(4) -0.008(4) 0.004(3) -0.004(4)
C(5) 0.034(4) 0.038(5) 0.028(4) -0.009(4) 0.003(3) 0.000(3)
C(6) 0.028(4) 0.039(5) 0.023(4) -0.009(4) 0.004(3) -0.002(3)
C(7) 0.029(4) 0.020(4) 0.016(3) -0.007(3) -0.002(3) -0.005(3)
C(8) 0.035(4) 0.019(4) 0.028(4) 0.001(3) 0.009(3) 0.002(3)
C(9) 0.036(4) 0.025(4) 0.020(3) 0.006(3) 0.009(3) 0.001(3)
C(10) 0.023(4) 0.030(5) 0.021(4) -0.001(3) 0.007(3) 0.000(3)
C(11) 0.020(4) 0.028(5) 0.020(3) -0.004(3) 0.000(3) -0.001(3)
C(12) 0.024(4) 0.038(5) 0.017(3) -0.002(3) 0.000(3) 0.004(3)
C(13) 0.027(4) 0.036(5) 0.024(4) 0.000(4) -0.006(3) 0.006(3)
C(14) 0.039(5) 0.042(5) 0.028(4) -0.011(4) 0.004(3) 0.003(4)
C(15) 0.037(5) 0.025(5) 0.032(4) -0.005(4) -0.005(3) -0.003(3)
C(16) 0.029(4) 0.026(5) 0.029(4) 0.002(3) 0.001(3) -0.002(3)
C(18) 0.029(4) 0.028(5) 0.011(3) 0.000(3) 0.003(3) -0.003(3)
C(91) 0.045(5) 0.044(6) 0.039(4) 0.022(4) 0.018(4) 0.008(4)
C(92) 0.057(6) 0.034(5) 0.057(5) 0.011(5) 0.029(4) 0.004(4)

loop_
_atom_type_symbol
_atom_type_radius_bond
Pt 1.30
S 1.02
F 0.72
O 0.73
N 0.75
C 0.77
H 0.32

loop_
_geom_angle_atom_site_label_1
_geom_angle_atom_site_label_2
_geom_angle_atom_site_label_3
_geom_angle
_geom_angle_site_symmetry_1
_geom_angle_site_symmetry_2
_geom_angle_site_symmetry_3
_geom_angle_publ_flag
N7 Pt N17 80.2(3) . . . ?
N7 Pt N1 80.7(3) . . . ?
N17 Pt N1 160.8(2) . . . ?
N7 Pt C18 178.9(2) . . . ?
N17 Pt C18 100.7(3) . . . ?
N1 Pt C18 98.4(3) . . . ?
C2 N1 C6 119.8(7) . . . ?
C2 N1 Pt 127.0(5) . . . ?
C6 N1 Pt 113.2(5) . . . ?
C11 N7 C7 121.8(6) . . . ?
C11 N7 Pt 120.0(5) . . . ?
C7 N7 Pt 118.2(5) . . . ?
C16 N17 C12 118.0(6) . . . ?
C16 N17 Pt 127.6(5) . . . ?
C12 N17 Pt 114.4(5) . . . ?
C9 N91 C92 121.0(6) . . . ?
C9 N91 C91 120.6(6) . . . ?
C92 N91 C91 118.2(6) . . . ?
N1 C2 C3 120.6(8) . . . ?
N1 C2 H2 119.70 . . . ?
C3 C2 H2 119.70 . . . ?
C4 C3 C2 120.0(7) . . . ?
C4 C3 H3 120.00 . . . ?
C2 C3 H3 120.00 . . . ?
C3 C4 C5 119.9(8) . . . ?
C3 C4 H4 120.00 . . . ?
C5 C4 H4 120.00 . . . ?
C6 C5 C4 117.8(8) . . . ?
C6 C5 H5 121.10 . . . ?
C4 C5 H5 121.10 . . . ?
N1 C6 C5 121.9(7) . . . ?
N1 C6 C7 115.7(7) . . . ?
C5 C6 C7 122.4(7) . . . ?
N7 C7 C8 119.9(6) . . . ?
N7 C7 C6 112.1(7) . . . ?
C8 C7 C6 128.0(7) . . . ?
C7 C8 C9 119.1(7) . . . ?
C7 C8 H8 120.40 . . . ?
C9 C8 H8 120.40 . . . ?
N91 C9 C10 121.1(7) . . . ?
N91 C9 C8 119.9(7) . . . ?
C10 C9 C8 119.0(7) . . . ?
C11 C10 C9 118.9(7) . . . ?
C11 C10 H10 120.60 . . . ?
C9 C10 H10 120.60 . . . ?
C10 C11 N7 121.3(7) . . . ?
C10 C11 C12 128.8(7) . . . ?
N7 C11 C12 109.9(6) . . . ?
N17 C12 C13 122.4(7) . . . ?
N17 C12 C11 115.4(6) . . . ?
C13 C12 C11 122.1(7) . . . ?
C12 C13 C14 118.0(8) . . . ?
C12 C13 H13 121.00 . . . ?
C14 C13 H13 121.00 . . . ?
C15 C14 C13 119.3(7) . . . ?
C15 C14 H14 120.30 . . . ?
C13 C14 H14 120.30 . . . ?
C16 C15 C14 119.2(7) . . . ?
C16 C15 H15 120.40 . . . ?
C14 C15 H15 120.40 . . . ?
N17 C16 C15 123.0(7) . . . ?
N17 C16 H16 118.50 . . . ?
C15 C16 H16 118.50 . . . ?
N19 C18 Pt 176.3(9) . . . ?
N91 C91 H91A 109.50 . . . ?
N91 C91 H91B 109.50 . . . ?
H91A C91 H91B 109.50 . . . ?
N91 C91 H91C 109.50 . . . ?
H91A C91 H91C 109.50 . . . ?
H91B C91 H91C 109.50 . . . ?
N91 C92 H92A 109.50 . . . ?
N91 C92 H92B 109.50 . . . ?
H92A C92 H92B 109.50 . . . ?
N91 C92 H92C 109.50 . . . ?
H92A C92 H92C 109.50 . . . ?
H92B C92 H92C 109.50 . . . ?

loop_
_geom_bond_atom_site_label_1
_geom_bond_atom_site_label_2
_geom_bond_distance
_geom_bond_site_symmetry_1
_geom_bond_site_symmetry_2
_geom_bond_publ_flag
Pt N7 1.947(6) . . ?
Pt N17 2.009(6) . . ?
Pt N1 2.024(6) . . ?
Pt C18 2.086(8) . . ?
N1 C2 1.339(9) . . ?
N1 C6 1.371(10) . . ?
N7 C11 1.360(9) . . ?
N7 C7 1.360(9) . . ?
N17 C16 1.351(9) . . ?
N17 C12 1.364(9) . . ?
N19 C18 0.978(10) . . ?
N91 C9 1.363(9) . . ?
N91 C92 1.473(10) . . ?
N91 C91 1.487(9) . . ?
C2 C3 1.413(11) . . ?
C2 H2 0.9500 . . ?
C3 C4 1.357(11) . . ?
C3 H3 0.9500 . . ?
C4 C5 1.417(10) . . ?
C4 H4 0.9500 . . ?
C5 C6 1.386(10) . . ?
C5 H5 0.9500 . . ?
C6 C7 1.463(10) . . ?
C7 C8 1.371(10) . . ?
C8 C9 1.425(10) . . ?
C8 H8 0.9500 . . ?
C9 C10 1.414(10) . . ?
C10 C11 1.354(10) . . ?
C10 H10 0.9500 . . ?
C11 C12 1.499(10) . . ?
C12 C13 1.393(10) . . ?
C13 C14 1.407(11) . . ?
C13 H13 0.9500 . . ?
C14 C15 1.386(11) . . ?
C14 H14 0.9500 . . ?
C15 C16 1.375(10) . . ?
C15 H15 0.9500 . . ?
C16 H16 0.9500 . . ?
C91 H91A 0.9800 . . ?
C91 H91B 0.9800 . . ?
C91 H91C 0.9800 . . ?
C92 H92A 0.9800 . . ?
C92 H92B 0.9800 . . ?
C92 H92C 0.9800 . . ?

loop_
_geom_torsion_atom_site_label_1
_geom_torsion_atom_site_label_2
_geom_torsion_atom_site_label_3
_geom_torsion_atom_site_label_4
_geom_torsion
_geom_torsion_site_symmetry_1
_geom_torsion_site_symmetry_2
_geom_torsion_site_symmetry_3
_geom_torsion_site_symmetry_4
_geom_torsion_publ_flag
N(7) Pt N(1) C(2) 179.4(6) . . . . ?
N(17) Pt N(1) C(2) -176.8(6) . . . . ?
C(18) Pt N(1) C(2) 0.1(6) . . . . ?
N(7) Pt N(1) C(6) 0.3(4) . . . . ?
N(17) Pt N(1) C(6) 4.0(9) . . . . ?
C(18) Pt N(1) C(6) -179.1(5) . . . . ?
N(17) Pt N(7) C(11) 2.1(5) . . . . ?
N(1) Pt N(7) C(11) -179.1(5) . . . . ?
C(18) Pt N(7) C(11) -144(13) . . . . ?
N(17) Pt N(7) C(7) 178.8(5) . . . . ?
N(1) Pt N(7) C(7) -2.4(4) . . . . ?
C(18) Pt N(7) C(7) 33(13) . . . . ?
N(7) Pt N(17) C(16) 177.0(6) . . . . ?
N(1) Pt N(17) C(16) 173.3(6) . . . . ?
C(18) Pt N(17) C(16) -3.6(6) . . . . ?
N(7) Pt N(17) C(12) -1.1(5) . . . . ?
N(1) Pt N(17) C(12) -4.9(9) . . . . ?
C(18) Pt N(17) C(12) 178.2(5) . . . . ?
C(6) N(1) C(2) C(3) -1.4(10) . . . . ?
Pt N(1) C(2) C(3) 179.5(5) . . . . ?
N(1) C(2) C(3) C(4) -0.6(11) . . . . ?
C(2) C(3) C(4) C(5) 1.6(11) . . . . ?
C(3) C(4) C(5) C(6) -0.6(10) . . . . ?
C(2) N(1) C(6) C(5) 2.4(10) . . . . ?
Pt N(1) C(6) C(5) -178.4(5) . . . . ?
C(2) N(1) C(6) C(7) -177.5(6) . . . . ?
Pt N(1) C(6) C(7) 1.7(7) . . . . ?
C(4) C(5) C(6) N(1) -1.4(10) . . . . ?
C(4) C(5) C(6) C(7) 178.5(6) . . . . ?
C(11) N(7) C(7) C(8) 0.9(9) . . . . ?
Pt N(7) C(7) C(8) -175.7(5) . . . . ?
C(11) N(7) C(7) C(6) -179.5(6) . . . . ?
Pt N(7) C(7) C(6) 3.9(7) . . . . ?
N(1) C(6) C(7) N(7) -3.6(8) . . . . ?
C(5) C(6) C(7) N(7) 176.5(6) . . . . ?
N(1) C(6) C(7) C(8) 176.0(6) . . . . ?
C(5) C(6) C(7) C(8) -3.9(11) . . . . ?
N(7) C(7) C(8) C(9) -1.7(9) . . . . ?
C(6) C(7) C(8) C(9) 178.8(6) . . . . ?
C(92) N(91) C(9) C(10) 173.7(7) . . . . ?
C(91) N(91) C(9) C(10) -2.1(10) . . . . ?
C(92) N(91) C(9) C(8) -7.0(10) . . . . ?
C(91) N(91) C(9) C(8) 177.2(6) . . . . ?
C(7) C(8) C(9) N(91) -177.7(6) . . . . ?
C(7) C(8) C(9) C(10) 1.6(10) . . . . ?
N(91) C(9) C(10) C(11) 178.5(6) . . . . ?
C(8) C(9) C(10) C(11) -0.8(10) . . . . ?
C(9) C(10) C(11) N(7) 0.0(9) . . . . ?
C(9) C(10) C(11) C(12) 178.9(7) . . . . ?
C(7) N(7) C(11) C(10) -0.1(9) . . . . ?
Pt N(7) C(11) C(10) 176.5(5) . . . . ?
C(7) N(7) C(11) C(12) -179.1(5) . . . . ?
Pt N(7) C(11) C(12) -2.5(7) . . . . ?
C(16) N(17) C(12) C(13) 1.9(10) . . . . ?
Pt N(17) C(12) C(13) -179.7(5) . . . . ?
C(16) N(17) C(12) C(11) -178.2(5) . . . . ?
Pt N(17) C(12) C(11) 0.1(7) . . . . ?
C(10) C(11) C(12) N(17) -177.5(6) . . . . ?
N(7) C(11) C(12) N(17) 1.5(8) . . . . ?
C(10) C(11) C(12) C(13) 2.4(10) . . . . ?
N(7) C(11) C(12) C(13) -178.7(6) . . . . ?
N(17) C(12) C(13) C(14) -1.1(10) . . . . ?
C(11) C(12) C(13) C(14) 179.0(6) . . . . ?
C(12) C(13) C(14) C(15) -0.5(10) . . . . ?
C(13) C(14) C(15) C(16) 1.3(10) . . . . ?
C(12) N(17) C(16) C(15) -1.1(10) . . . . ?
Pt N(17) C(16) C(15) -179.2(5) . . . . ?
C(14) C(15) C(16) N(17) -0.5(11) . . . . ?
N(7) Pt C(18) N(19) 103(18) . . . . ?
N(17) Pt C(18) N(19) -43(13) . . . . ?
N(1) Pt C(18) N(19) 138(13) . . . . ?

loop_
_platon_squeeze_void_nr
_platon_squeeze_void_average_x
_platon_squeeze_void_average_y
_platon_squeeze_void_average_z
_platon_squeeze_void_volume
_platon_squeeze_void_count_electrons
1 0.500 0.000 0.065 554.9 34.1
2 1.000 0.500 0.065 554.9 34.1
